data_7014049
loop_
_publ_author_name
'Deacon, Glen B.'
'Forsyth, Craig M.'
'Gitlits, Alex'
'Skelton, Brian W.'
'White, Allan H.'

_publ_section_title
;
 Reactions of lanthanoid metals with 3,5-diphenylpyrazole at elevated
 temperatures: synthesis and structures of both homoleptic,
 [Ln3(Ph2pz)9] (Ln = La, Nd), [Ln2(Ph2pz)6] (Ln = Er, Lu), and
 heteroleptic, [Ln(Ph2pz)3(Ph2pzH)2] (Ln = La, Nd, Gd, Tb, Er or Yb),
 pyrazolate complexes.
;
_journal_issue 8
_journal_name_full 'Dalton transactions (Cambridge, England : 2003)'
_journal_page_first 1239
_journal_page_last 1247
_journal_paper_doi 10.1039/b400541d
_journal_year 2004
_chemical_formula_sum 'C135 H99 La3 N18'
_chemical_formula_weight 2390.12
_space_group_IT_number 14
_symmetry_cell_setting monoclinic
_symmetry_space_group_name_Hall '-P 2yn'
_symmetry_space_group_name_H-M 'P 1 21/n 1'
_cell_angle_alpha 90.00000
_cell_angle_beta 100.1320(10)
_cell_angle_gamma 90.00000
_cell_formula_units_Z 4
_cell_length_a 19.2630(10)
_cell_length_b 20.1150(10)
_cell_length_c 28.656(2)
_cell_measurement_reflns_used 8192
_cell_measurement_temperature 150
_cell_measurement_theta_max 23.6
_cell_measurement_theta_min 2.6
_cell_volume 10930.3(11)
_computing_cell_refinement 'Siemens SAINT (Siemens, 1995)'
_computing_data_collection 'Siemens SMART (Siemens, 1995)'
_computing_data_reduction 'xtal ADDREF SORTRF'
_computing_molecular_graphics xtal
_computing_publication_material 'xtal BONDLA CIFIO'
_computing_structure_refinement 'xtal CRYLSQ'
_computing_structure_solution xtal
_diffrn_ambient_temperature 150
_diffrn_measurement_device_type
;
Bruker SMART CCD diffractometer
;
_diffrn_measurement_method '\w scans'
_diffrn_radiation_detector 'CCD area detector'
_diffrn_radiation_monochromator graphite
_diffrn_radiation_source 'sealed tube'
_diffrn_radiation_type 'Mo K\a'
_diffrn_radiation_wavelength .71073
_diffrn_reflns_av_R_equivalents .027
_diffrn_reflns_av_sigmaI/netI .074
_diffrn_reflns_limit_h_max 24
_diffrn_reflns_limit_h_min -25
_diffrn_reflns_limit_k_max 27
_diffrn_reflns_limit_k_min 0
_diffrn_reflns_limit_l_max 39
_diffrn_reflns_limit_l_min 0
_diffrn_reflns_number 57235
_diffrn_reflns_theta_max 29.16
_diffrn_reflns_theta_min 1.72
_diffrn_standards_decay_% 0
_exptl_absorpt_coefficient_mu 1.214
_exptl_absorpt_correction_T_max .84
_exptl_absorpt_correction_T_min .72
_exptl_absorpt_correction_type multi-scan
_exptl_absorpt_process_details
;
SADABS; Sheldrick, 1996
;
_exptl_crystal_colour colourless
_exptl_crystal_density_diffrn 1.452
_exptl_crystal_description plate
_exptl_crystal_F_000 4824
_exptl_crystal_size_max .3
_exptl_crystal_size_mid .25
_exptl_crystal_size_min .08
_refine_diff_density_max 1.04
_refine_diff_density_min -.59
_refine_ls_goodness_of_fit_all 1.067
_refine_ls_goodness_of_fit_ref 1.133
_refine_ls_hydrogen_treatment noref
_refine_ls_matrix_type atomblock
_refine_ls_number_constraints 0
_refine_ls_number_parameters 1406
_refine_ls_number_reflns 20146
_refine_ls_number_restraints 0
_refine_ls_R_factor_all .058
_refine_ls_R_factor_gt .035
_refine_ls_shift/su_max .035
_refine_ls_shift/su_mean .002
_refine_ls_structure_factor_coef F
_refine_ls_weighting_scheme calc
_refine_ls_wR_factor_all .045
_refine_ls_wR_factor_ref .041
_reflns_d_resolution_high .729
_reflns_d_resolution_low 11.784
_reflns_Friedel_coverage 0
_reflns_limit_h_max 25
_reflns_limit_h_min 0
_reflns_limit_k_max 27
_reflns_limit_k_min 0
_reflns_limit_l_max 38
_reflns_limit_l_min -39
_reflns_number_gt 20146
_reflns_number_total 26637
_reflns_threshold_expression 'F    > 4.00 sig(F   )'
_cod_data_source_file b400541d.txt
_cod_data_source_block ag3752
_cod_original_sg_symbol_Hall -p_2yn
_cod_original_sg_symbol_H-M P_1_21/n_1
_cod_database_code 7014049

loop_
_symmetry_equiv_pos_as_xyz
+x,+y,+z
1/2-x,1/2+y,1/2-z
-x,-y,-z
1/2+x,1/2-y,1/2+z

loop_
_atom_site_label
_atom_site_fract_x
_atom_site_fract_y
_atom_site_fract_z
_atom_site_U_iso_or_equiv
_atom_site_adp_type
_atom_site_calc_flag
_atom_site_calc_attached_atom
_atom_site_occupancy
_atom_site_disorder_assembly
_atom_site_disorder_group
La1 .841398(10) .820545(9) .244065(7) .02487(9) Uani ? ? 1.00000 ? ?
La2 .987434(10) .715009(9) .187189(7) .02531(9) Uani ? ? 1.00000 ? ?
La3 1.152796(10) .596682(9) .237743(7) .02344(9) Uani ? ? 1.00000 ? ?
N11 .72706(14) .83593(13) .26740(10) .0281(13) Uani ? ? 1.00000 ? ?
N12 .70987(14) .83122(13) .21894(10) .0285(14) Uani ? ? 1.00000 ? ?
C13 .63883(17) .83145(16) .20755(12) .0291(16) Uani ? ? 1.00000 ? ?
C131 .60078(19) .82339(17) .15827(13) .0345(18) Uani ? ? 1.00000 ? ?
C132 .6249(2) .85242(19) .12005(13) .040(2) Uani ? ? 1.00000 ? ?
C133 .5884(2) .8436(2) .07411(14) .051(2) Uani ? ? 1.00000 ? ?
C134 .5267(2) .8072(2) .06577(15) .054(2) Uani ? ? 1.00000 ? ?
C135 .5013(2) .7789(2) .10354(16) .052(2) Uani ? ? 1.00000 ? ?
C136 .5381(2) .78649(18) .14941(14) .042(2) Uani ? ? 1.00000 ? ?
C14 .61002(18) .83722(16) .24887(13) .0319(17) Uani ? ? 1.00000 ? ?
C15 .66706(17) .83973(15) .28568(12) .0284(16) Uani ? ? 1.00000 ? ?
C151 .6705(2) .84411(17) .33699(12) .0357(18) Uani ? ? 1.00000 ? ?
C152 .7340(2) .8589(2) .36641(14) .054(2) Uani ? ? 1.00000 ? ?
C153 .7388(3) .8598(3) .41477(16) .078(3) Uani ? ? 1.00000 ? ?
C154 .6801(3) .8456(3) .43493(16) .080(4) Uani ? ? 1.00000 ? ?
C155 .6158(3) .8333(3) .40584(16) .065(3) Uani ? ? 1.00000 ? ?
C156 .6109(2) .8326(2) .35750(14) .045(2) Uani ? ? 1.00000 ? ?
N21 .89353(15) .89743(14) .30831(10) .0327(14) Uani ? ? 1.00000 ? ?
N22 .87852(14) .93451(13) .26751(10) .0303(14) Uani ? ? 1.00000 ? ?
C23 .90456(17) .99629(16) .27655(13) .0346(18) Uani ? ? 1.00000 ? ?
C231 .89569(17) 1.04856(16) .23975(14) .0352(18) Uani ? ? 1.00000 ? ?
C232 .86617(19) 1.03378(17) .19314(14) .039(2) Uani ? ? 1.00000 ? ?
C233 .8566(2) 1.0819(2) .15833(15) .046(2) Uani ? ? 1.00000 ? ?
C234 .8758(2) 1.14723(19) .16994(16) .050(2) Uani ? ? 1.00000 ? ?
C235 .9045(2) 1.16321(18) .21593(17) .052(2) Uani ? ? 1.00000 ? ?
C236 .9149(2) 1.11470(18) .25051(15) .043(2) Uani ? ? 1.00000 ? ?
C24 .9366(2) .99912(18) .32442(14) .041(2) Uani ? ? 1.00000 ? ?
C25 .92871(19) .93625(18) .34286(13) .0376(19) Uani ? ? 1.00000 ? ?
C251 .9531(2) .9106(2) .39123(14) .044(2) Uani ? ? 1.00000 ? ?
C252 .9288(2) .8508(2) .40619(15) .051(2) Uani ? ? 1.00000 ? ?
C253 .9503(2) .8274(3) .45209(16) .062(3) Uani ? ? 1.00000 ? ?
C254 .9975(2) .8631(3) .48386(15) .064(3) Uani ? ? 1.00000 ? ?
C255 1.0230(3) .9216(3) .46933(18) .086(4) Uani ? ? 1.00000 ? ?
C256 1.0019(3) .9458(3) .42352(18) .071(3) Uani ? ? 1.00000 ? ?
N31 .91208(15) .84170(13) .17738(10) .0306(14) Uani ? ? 1.00000 ? ?
N32 .96600(14) .83552(13) .21709(10) .0294(14) Uani ? ? 1.00000 ? ?
C332 1.07827(19) .88612(18) .29520(14) .039(2) Uani ? ? 1.00000 ? ?
C333 1.1381(2) .8981(2) .32950(15) .047(2) Uani ? ? 1.00000 ? ?
C334 1.2019(2) .91054(19) .31555(16) .050(2) Uani ? ? 1.00000 ? ?
C335 1.20640(19) .91267(18) .26806(16) .046(2) Uani ? ? 1.00000 ? ?
C336 1.14719(19) .90096(17) .23363(15) .040(2) Uani ? ? 1.00000 ? ?
C34 1.00024(18) .91043(16) .16800(13) .0341(18) Uani ? ? 1.00000 ? ?
C35 .93376(18) .88699(16) .14833(12) .0318(17) Uani ? ? 1.00000 ? ?
C351 .8877(2) .90965(17) .10457(13) .0368(18) Uani ? ? 1.00000 ? ?
C352 .8154(2) .8998(2) .09780(15) .052(2) Uani ? ? 1.00000 ? ?
C353 .7726(2) .9254(3) .05841(16) .066(3) Uani ? ? 1.00000 ? ?
C354 .8014(3) .9619(2) .02588(15) .062(3) Uani ? ? 1.00000 ? ?
C355 .8730(2) .9712(2) .03199(15) .056(3) Uani ? ? 1.00000 ? ?
C356 .9162(2) .9453(2) .07101(14) .046(2) Uani ? ? 1.00000 ? ?
C33 1.01866(17) .87815(15) .21097(12) .0299(16) Uani ? ? 1.00000 ? ?
C331 1.08252(18) .88768(15) .24750(13) .0325(17) Uani ? ? 1.00000 ? ?
N41 .86840(14) .69858(13) .21093(10) .0308(14) Uani ? ? 1.00000 ? ?
N42 .90235(14) .69858(13) .25764(11) .0332(14) Uani ? ? 1.00000 ? ?
C43 .85266(18) .68372(16) .28471(13) .0322(17) Uani ? ? 1.00000 ? ?
C431 .8691(2) .67705(18) .33675(14) .042(2) Uani ? ? 1.00000 ? ?
C432 .9368(2) .6585(2) .35946(17) .058(3) Uani ? ? 1.00000 ? ?
C433 .9487(3) .6455(3) .40785(19) .080(3) Uani ? ? 1.00000 ? ?
C434 .8948(3) .6514(3) .43333(19) .097(4) Uani ? ? 1.00000 ? ?
C435 .8295(3) .6713(4) .41164(18) .098(4) Uani ? ? 1.00000 ? ?
C436 .8161(2) .6854(3) .36337(16) .067(3) Uani ? ? 1.00000 ? ?
C44 .78661(18) .67597(16) .25558(13) .0326(17) Uani ? ? 1.00000 ? ?
C45 .79891(17) .68451(15) .20928(12) .0290(16) Uani ? ? 1.00000 ? ?
C451 .75006(19) .68379(16) .16376(13) .0339(17) Uani ? ? 1.00000 ? ?
C452 .7630(2) .72324(17) .12641(13) .0380(19) Uani ? ? 1.00000 ? ?
C453 .7176(2) .7241(2) .08365(14) .048(2) Uani ? ? 1.00000 ? ?
C454 .6583(2) .6838(2) .07732(15) .053(2) Uani ? ? 1.00000 ? ?
C455 .6450(2) .6437(2) .11401(16) .054(2) Uani ? ? 1.00000 ? ?
C456 .6900(2) .6433(2) .15748(14) .044(2) Uani ? ? 1.00000 ? ?
N51 .93465(17) .69840(16) .10315(11) .0431(17) Uani ? ? 1.00000 ? ?
N52 .99107(17) .74124(15) .10356(10) .0412(17) Uani ? ? 1.00000 ? ?
C53 .9944(2) .7568(2) .05804(14) .052(2) Uani ? ? 1.00000 ? ?
C531 1.0512(3) .7991(2) .04646(15) .062(3) Uani ? ? 1.00000 ? ?
C532 1.0899(3) .8402(2) .0798(2) .072(3) Uani ? ? 1.00000 ? ?
C533 1.1454(3) .8789(3) .0696(2) .099(4) Uani ? ? 1.00000 ? ?
C534 1.1639(4) .8748(3) .0248(3) .116(5) Uani ? ? 1.00000 ? ?
C535 1.1248(4) .8342(4) -.0086(2) .120(5) Uani ? ? 1.00000 ? ?
C536 1.0687(3) .7975(3) .00099(18) .092(4) Uani ? ? 1.00000 ? ?
C54 .9404(3) .7236(2) .02833(14) .062(3) Uani ? ? 1.00000 ? ?
C55 .9043(2) .6878(2) .05743(14) .051(2) Uani ? ? 1.00000 ? ?
C551 .8433(2) .6407(2) .04605(15) .058(2) Uani ? ? 1.00000 ? ?
C552 .8279(2) .5959(2) .07844(17) .062(3) Uani ? ? 1.00000 ? ?
C553 .7703(3) .5525(2) .0674(2) .073(3) Uani ? ? 1.00000 ? ?
C554 .7285(3) .5567(3) .0231(2) .094(4) Uani ? ? 1.00000 ? ?
C555 .7433(3) .6003(3) -.00972(19) .087(4) Uani ? ? 1.00000 ? ?
C556 .7997(3) .6440(3) .00072(17) .079(3) Uani ? ? 1.00000 ? ?
N61 1.01085(14) .58971(13) .20688(10) .0306(14) Uani ? ? 1.00000 ? ?
N62 1.04754(15) .59164(13) .16855(10) .0313(14) Uani ? ? 1.00000 ? ?
C63 1.01882(18) .54490(16) .13720(12) .0337(17) Uani ? ? 1.00000 ? ?
C631 1.04536(19) .53516(18) .09249(13) .0389(19) Uani ? ? 1.00000 ? ?
C632 1.0687(2) .5893(2) .06949(14) .047(2) Uani ? ? 1.00000 ? ?
C633 1.0951(2) .5799(3) .02798(16) .062(3) Uani ? ? 1.00000 ? ?
C634 1.0990(2) .5160(3) .00966(16) .068(3) Uani ? ? 1.00000 ? ?
C635 1.0745(2) .4629(2) .03134(16) .062(3) Uani ? ? 1.00000 ? ?
C636 1.0473(2) .4718(2) .07266(14) .051(2) Uani ? ? 1.00000 ? ?
C64 .96440(18) .51274(17) .15389(14) .0380(18) Uani ? ? 1.00000 ? ?
C65 .96040(17) .54204(16) .19704(13) .0335(17) Uani ? ? 1.00000 ? ?
C651 .91056(18) .52811(16) .22938(15) .040(2) Uani ? ? 1.00000 ? ?
C652 .9317(2) .52861(18) .27796(15) .045(2) Uani ? ? 1.00000 ? ?
C653 .8847(2) .5134(2) .30784(17) .055(2) Uani ? ? 1.00000 ? ?
C654 .8150(2) .4987(2) .2889(2) .064(3) Uani ? ? 1.00000 ? ?
C655 .7932(2) .4984(2) .2408(2) .061(3) Uani ? ? 1.00000 ? ?
C656 .8407(2) .51254(18) .21027(17) .049(2) Uani ? ? 1.00000 ? ?
N71 1.10341(14) .72019(13) .25342(10) .0286(13) Uani ? ? 1.00000 ? ?
N72 1.12018(14) .72585(12) .20823(9) .0269(13) Uani ? ? 1.00000 ? ?
C73 1.19098(17) .73712(15) .21297(12) .0289(16) Uani ? ? 1.00000 ? ?
C731 1.22281(18) .74537(16) .17012(12) .0319(17) Uani ? ? 1.00000 ? ?
C732 1.1963(2) .71180(18) .12874(13) .041(2) Uani ? ? 1.00000 ? ?
C733 1.2261(2) .7188(2) .08860(14) .047(2) Uani ? ? 1.00000 ? ?
C734 1.2826(2) .7596(2) .08873(14) .051(2) Uani ? ? 1.00000 ? ?
C735 1.3087(2) .7951(3) .12875(17) .066(3) Uani ? ? 1.00000 ? ?
C736 1.2796(2) .7881(2) .16984(14) .052(2) Uani ? ? 1.00000 ? ?
C74 1.22033(17) .73810(16) .26056(12) .0313(17) Uani ? ? 1.00000 ? ?
C75 1.16424(17) .72822(15) .28523(12) .0283(16) Uani ? ? 1.00000 ? ?
C751 1.16499(19) .72741(16) .33678(12) .0332(17) Uani ? ? 1.00000 ? ?
C752 1.1043(2) .7402(2) .35492(13) .043(2) Uani ? ? 1.00000 ? ?
C753 1.1067(3) .7444(2) .40341(15) .057(3) Uani ? ? 1.00000 ? ?
C754 1.1698(3) .7349(2) .43388(15) .064(3) Uani ? ? 1.00000 ? ?
C755 1.2295(3) .7204(3) .41642(15) .063(3) Uani ? ? 1.00000 ? ?
C756 1.2284(2) .7169(2) .36798(14) .048(2) Uani ? ? 1.00000 ? ?
N81 1.28002(14) .57885(13) .26180(9) .0275(13) Uani ? ? 1.00000 ? ?
N82 1.26772(14) .58056(13) .21288(9) .0272(13) Uani ? ? 1.00000 ? ?
C83 1.33110(17) .57953(15) .19850(12) .0285(16) Uani ? ? 1.00000 ? ?
C831 1.33776(18) .58219(16) .14817(12) .0315(17) Uani ? ? 1.00000 ? ?
C832 1.2839(2) .56032(18) .11276(13) .0376(19) Uani ? ? 1.00000 ? ?
C833 1.2911(2) .5633(2) .06534(13) .045(2) Uani ? ? 1.00000 ? ?
C834 1.3530(2) .5885(2) .05307(13) .046(2) Uani ? ? 1.00000 ? ?
C835 1.4064(2) .6111(2) .08785(14) .044(2) Uani ? ? 1.00000 ? ?
C836 1.3984(2) .60815(19) .13521(13) .038(2) Uani ? ? 1.00000 ? ?
C84 1.38464(17) .57659(16) .23839(12) .0309(17) Uani ? ? 1.00000 ? ?
C85 1.35008(17) .57636(16) .27768(12) .0291(16) Uani ? ? 1.00000 ? ?
C851 1.37856(18) .57611(16) .32812(12) .0305(16) Uani ? ? 1.00000 ? ?
C852 1.3346(2) .5699(2) .36154(14) .049(2) Uani ? ? 1.00000 ? ?
C853 1.3611(2) .5749(3) .40953(15) .069(3) Uani ? ? 1.00000 ? ?
C854 1.4321(2) .5855(2) .42487(14) .054(2) Uani ? ? 1.00000 ? ?
C855 1.4768(2) .5900(2) .39252(13) .043(2) Uani ? ? 1.00000 ? ?
C856 1.45037(18) .58512(17) .34462(13) .0336(17) Uani ? ? 1.00000 ? ?
N91 1.12563(14) .51476(13) .29592(9) .0293(14) Uani ? ? 1.00000 ? ?
N92 1.12345(14) .48067(13) .25378(10) .0291(14) Uani ? ? 1.00000 ? ?
C93 1.09781(17) .41887(15) .25927(12) .0286(16) Uani ? ? 1.00000 ? ?
C931 1.09289(17) .36777(16) .22172(12) .0283(16) Uani ? ? 1.00000 ? ?
C932 1.1078(2) .38153(17) .17701(13) .0370(18) Uani ? ? 1.00000 ? ?
C933 1.1053(2) .3317(2) .14347(13) .043(2) Uani ? ? 1.00000 ? ?
C934 1.0879(2) .26727(18) .15318(14) .043(2) Uani ? ? 1.00000 ? ?
C935 1.0731(2) .25271(17) .19761(14) .040(2) Uani ? ? 1.00000 ? ?
C936 1.07599(19) .30184(17) .23140(13) .0364(18) Uani ? ? 1.00000 ? ?
C94 1.08181(19) .41333(16) .30469(12) .0332(17) Uani ? ? 1.00000 ? ?
C95 1.10066(17) .47453(17) .32685(12) .0305(16) Uani ? ? 1.00000 ? ?
C951 1.09750(18) .49408(17) .37594(12) .0336(17) Uani ? ? 1.00000 ? ?
C952 1.1354(2) .54676(19) .39765(13) .040(2) Uani ? ? 1.00000 ? ?
C953 1.1345(2) .5612(2) .44499(14) .048(2) Uani ? ? 1.00000 ? ?
C954 1.0947(2) .5239(2) .47091(14) .053(2) Uani ? ? 1.00000 ? ?
C955 1.0546(2) .4727(2) .44860(14) .054(2) Uani ? ? 1.00000 ? ?
C956 1.0553(2) .4575(2) .40170(13) .047(2) Uani ? ? 1.00000 ? ?
H132 .66746 .87868 .12567 .05100 Uiso ? ? 1.00000 ? ?
H133 .60581 .86357 .04754 .06400 Uiso ? ? 1.00000 ? ?
H134 .50106 .80117 .03385 .06600 Uiso ? ? 1.00000 ? ?
H135 .45803 .75367 .09791 .06400 Uiso ? ? 1.00000 ? ?
H136 .52059 .76543 .17565 .05300 Uiso ? ? 1.00000 ? ?
H14 .56092 .83953 .25115 .04100 Uiso ? ? 1.00000 ? ?
H152 .77535 .86909 .35248 .06800 Uiso ? ? 1.00000 ? ?
H153 .78381 .86984 .43516 .09800 Uiso ? ? 1.00000 ? ?
H154 .68345 .84340 .46916 .09900 Uiso ? ? 1.00000 ? ?
H155 .57467 .82446 .42000 .08100 Uiso ? ? 1.00000 ? ?
H156 .56558 .82524 .33718 .05700 Uiso ? ? 1.00000 ? ?
H232 .85266 .98868 .18518 .04700 Uiso ? ? 1.00000 ? ?
H233 .83668 1.07013 .12602 .06100 Uiso ? ? 1.00000 ? ?
H234 .86764 1.18158 .14572 .06200 Uiso ? ? 1.00000 ? ?
H235 .91786 1.20860 .22397 .06600 Uiso ? ? 1.00000 ? ?
H236 .93576 1.12602 .28299 .05500 Uiso ? ? 1.00000 ? ?
H24 .95979 1.03684 .34118 .05200 Uiso ? ? 1.00000 ? ?
H252 .89562 .82478 .38416 .06300 Uiso ? ? 1.00000 ? ?
H253 .93167 .78555 .46177 .08000 Uiso ? ? 1.00000 ? ?
H254 1.01247 .84638 .51571 .08000 Uiso ? ? 1.00000 ? ?
H255 1.05616 .94722 .49180 .10400 Uiso ? ? 1.00000 ? ?
H256 1.02145 .98732 .41351 .08900 Uiso ? ? 1.00000 ? ?
H332 1.03374 .87698 .30470 .04900 Uiso ? ? 1.00000 ? ?
H333 1.13447 .89730 .36322 .05900 Uiso ? ? 1.00000 ? ?
H334 1.24353 .91734 .33955 .06400 Uiso ? ? 1.00000 ? ?
H335 1.25106 .92201 .25885 .05800 Uiso ? ? 1.00000 ? ?
H336 1.15026 .90257 .19999 .05100 Uiso ? ? 1.00000 ? ?
H34 1.02776 .94246 .15441 .04200 Uiso ? ? 1.00000 ? ?
H352 .79477 .87451 .12022 .06200 Uiso ? ? 1.00000 ? ?
H353 .72233 .91824 .05388 .07800 Uiso ? ? 1.00000 ? ?
H354 .77138 .98069 -.00156 .07700 Uiso ? ? 1.00000 ? ?
H355 .89300 .99653 .00892 .06500 Uiso ? ? 1.00000 ? ?
H356 .96653 .95191 .07521 .05900 Uiso ? ? 1.00000 ? ?
H432 .97437 .65449 .34127 .07300 Uiso ? ? 1.00000 ? ?
H433 .99466 .63201 .42325 .09500 Uiso ? ? 1.00000 ? ?
H434 .90374 .64111 .46661 .12500 Uiso ? ? 1.00000 ? ?
H435 .79206 .67567 .43004 .11600 Uiso ? ? 1.00000 ? ?
H436 .76995 .70156 .34784 .08300 Uiso ? ? 1.00000 ? ?
H44 .74271 .66695 .26548 .04000 Uiso ? ? 1.00000 ? ?
H452 .80442 .75110 .13058 .04800 Uiso ? ? 1.00000 ? ?
H453 .72620 .75270 .05825 .06000 Uiso ? ? 1.00000 ? ?
H454 .62626 .68387 .04745 .06500 Uiso ? ? 1.00000 ? ?
H455 .60407 .61555 .10907 .06900 Uiso ? ? 1.00000 ? ?
H456 .68051 .61532 .18310 .05500 Uiso ? ? 1.00000 ? ?
H532 1.07811 .84284 .11158 .08600 Uiso ? ? 1.00000 ? ?
H533 1.17245 .90861 .09444 .12200 Uiso ? ? 1.00000 ? ?
H534 1.20269 .89877 .01687 .14600 Uiso ? ? 1.00000 ? ?
H535 1.13624 .83139 -.04047 .14300 Uiso ? ? 1.00000 ? ?
H536 1.04131 .76837 -.02319 .12200 Uiso ? ? 1.00000 ? ?
H54 .93025 .72476 -.00608 .07400 Uiso ? ? 1.00000 ? ?
H552 .85768 .59349 .10978 .07600 Uiso ? ? 1.00000 ? ?
H553 .75973 .52057 .09190 .09400 Uiso ? ? 1.00000 ? ?
H554 .68727 .52590 .01682 .10900 Uiso ? ? 1.00000 ? ?
H555 .71472 .60075 -.04049 .11300 Uiso ? ? 1.00000 ? ?
H556 .80930 .67750 -.02284 .10200 Uiso ? ? 1.00000 ? ?
H632 1.06625 .63388 .08224 .05900 Uiso ? ? 1.00000 ? ?
H633 1.10977 .61893 .01131 .07700 Uiso ? ? 1.00000 ? ?
H634 1.12014 .50905 -.01834 .08300 Uiso ? ? 1.00000 ? ?
H635 1.07609 .41903 .01805 .07700 Uiso ? ? 1.00000 ? ?
H636 1.02964 .43420 .08821 .06500 Uiso ? ? 1.00000 ? ?
H64 .93538 .47701 .13860 .04600 Uiso ? ? 1.00000 ? ?
H652 .97987 .53979 .29135 .05600 Uiso ? ? 1.00000 ? ?
H653 .90109 .51252 .34234 .07300 Uiso ? ? 1.00000 ? ?
H654 .78175 .48917 .30993 .08100 Uiso ? ? 1.00000 ? ?
H655 .74446 .48850 .22701 .07700 Uiso ? ? 1.00000 ? ?
H656 .82560 .51176 .17587 .06500 Uiso ? ? 1.00000 ? ?
H732 1.15655 .68290 .12824 .05100 Uiso ? ? 1.00000 ? ?
H733 1.20688 .69461 .06032 .05900 Uiso ? ? 1.00000 ? ?
H734 1.30448 .76332 .06093 .06400 Uiso ? ? 1.00000 ? ?
H735 1.34739 .82542 .12856 .08100 Uiso ? ? 1.00000 ? ?
H736 1.29868 .81351 .19808 .06300 Uiso ? ? 1.00000 ? ?
H74 1.26942 .74367 .27405 .03800 Uiso ? ? 1.00000 ? ?
H752 1.05975 .74607 .33348 .05400 Uiso ? ? 1.00000 ? ?
H753 1.06389 .75327 .41573 .07100 Uiso ? ? 1.00000 ? ?
H754 1.17144 .73941 .46776 .07800 Uiso ? ? 1.00000 ? ?
H755 1.27295 .71173 .43846 .08100 Uiso ? ? 1.00000 ? ?
H756 1.27135 .70666 .35574 .06000 Uiso ? ? 1.00000 ? ?
H832 1.24074 .54325 .12106 .04700 Uiso ? ? 1.00000 ? ?
H833 1.25384 .54733 .04102 .05600 Uiso ? ? 1.00000 ? ?
H834 1.35760 .58999 .01999 .05600 Uiso ? ? 1.00000 ? ?
H835 1.44936 .62843 .07955 .05800 Uiso ? ? 1.00000 ? ?
H836 1.43563 .62510 .15984 .04900 Uiso ? ? 1.00000 ? ?
H84 1.43468 .57487 .23900 .03900 Uiso ? ? 1.00000 ? ?
H852 1.28517 .56113 .35100 .06100 Uiso ? ? 1.00000 ? ?
H853 1.32926 .57269 .43237 .08100 Uiso ? ? 1.00000 ? ?
H854 1.45107 .58879 .45849 .06700 Uiso ? ? 1.00000 ? ?
H855 1.52677 .59668 .40344 .05300 Uiso ? ? 1.00000 ? ?
H856 1.48232 .58812 .32204 .04400 Uiso ? ? 1.00000 ? ?
H932 1.11990 .42641 .16925 .04500 Uiso ? ? 1.00000 ? ?
H933 1.11620 .34213 .11291 .05300 Uiso ? ? 1.00000 ? ?
H934 1.08573 .23315 .12929 .05300 Uiso ? ? 1.00000 ? ?
H935 1.06098 .20799 .20483 .05100 Uiso ? ? 1.00000 ? ?
H936 1.06610 .29080 .26258 .04600 Uiso ? ? 1.00000 ? ?
H94 1.06204 .37546 .31819 .04200 Uiso ? ? 1.00000 ? ?
H952 1.16246 .57421 .37954 .05000 Uiso ? ? 1.00000 ? ?
H953 1.16198 .59836 .46009 .06000 Uiso ? ? 1.00000 ? ?
H954 1.09499 .53303 .50399 .06500 Uiso ? ? 1.00000 ? ?
H955 1.02566 .44660 .46592 .06500 Uiso ? ? 1.00000 ? ?
H956 1.02697 .42128 .38652 .05900 Uiso ? ? 1.00000 ? ?

loop_
_atom_site_aniso_label
_atom_site_aniso_U_11
_atom_site_aniso_U_22
_atom_site_aniso_U_33
_atom_site_aniso_U_12
_atom_site_aniso_U_13
_atom_site_aniso_U_23
La1 .01852(9) .02038(9) .03554(10) -.00005(7) .00428(8) -.00044(7)
La2 .02014(10) .02486(10) .03031(10) .00147(7) .00270(8) -.00240(8)
La3 .01814(9) .02069(9) .03124(10) -.00127(7) .00366(7) -.00099(7)
N11 .0210(14) .0257(14) .0371(15) -.0008(11) .0037(12) -.0032(12)
N12 .0234(15) .0269(14) .0345(15) .0006(11) .0026(12) .0005(11)
C13 .0218(17) .0247(16) .0395(19) .0010(13) .0020(15) .0021(14)
C131 .029(2) .0328(18) .041(2) .0068(15) .0052(16) -.0014(15)
C132 .030(2) .044(2) .044(2) .0059(17) .0026(17) -.0002(17)
C133 .054(3) .056(3) .041(2) .014(2) -.001(2) .002(2)
C134 .046(3) .058(3) .050(2) .015(2) -.011(2) -.009(2)
C135 .031(2) .048(2) .073(3) .0063(18) -.005(2) -.019(2)
C136 .031(2) .039(2) .052(2) .0030(17) .0016(18) -.0089(18)
C14 .0222(17) .0275(17) .047(2) .0009(14) .0090(15) -.0011(15)
C15 .0235(17) .0219(16) .041(2) -.0003(13) .0083(15) -.0008(14)
C151 .036(2) .035(2) .038(2) .0068(16) .0099(16) .0001(15)
C152 .038(2) .085(3) .041(2) .004(2) .0084(19) -.008(2)
C153 .056(3) .139(5) .039(2) .021(3) .007(2) -.012(3)
C154 .077(4) .127(5) .039(2) .031(3) .019(3) .001(3)
C155 .058(3) .092(4) .053(3) .016(3) .029(2) .009(3)
C156 .039(2) .046(2) .050(2) .0058(18) .0120(19) .0001(18)
N21 .0235(15) .0320(15) .0414(17) .0000(12) .0019(13) -.0045(13)
N22 .0226(15) .0238(14) .0443(17) -.0008(11) .0051(13) -.0048(12)
C23 .0218(17) .0273(17) .056(2) -.0002(14) .0108(16) -.0101(16)
C231 .0221(18) .0219(16) .064(2) .0013(14) .0148(17) -.0041(16)
C232 .029(2) .0282(18) .061(2) -.0009(15) .0123(18) -.0031(17)
C233 .036(2) .042(2) .065(3) .0026(18) .016(2) .004(2)
C234 .040(2) .031(2) .083(3) .0058(17) .025(2) .013(2)
C235 .036(2) .027(2) .098(3) .0021(16) .027(2) -.000(2)
C236 .027(2) .031(2) .072(3) -.0006(15) .013(2) -.0094(18)
C24 .030(2) .035(2) .057(2) -.0046(16) .0048(18) -.0162(18)
C25 .0268(19) .039(2) .046(2) -.0007(16) .0036(16) -.0128(17)
C251 .032(2) .052(2) .046(2) .0056(18) .0014(17) -.0134(18)
C252 .036(2) .063(3) .050(2) .001(2) -.002(2) -.006(2)
C253 .047(3) .089(4) .049(3) .013(2) .001(2) .001(2)
C254 .046(3) .105(4) .041(2) .018(3) .004(2) -.005(2)
C255 .071(4) .125(5) .051(3) -.008(3) -.017(3) -.028(3)
C256 .064(3) .075(3) .066(3) -.017(3) -.013(3) -.012(3)
N31 .0297(16) .0267(14) .0350(15) -.0018(12) .0049(13) .0003(12)
N32 .0227(15) .0234(14) .0424(16) -.0007(11) .0061(13) -.0002(12)
C332 .0248(19) .033(2) .060(2) -.0010(15) .0074(17) -.0036(17)
C333 .038(2) .039(2) .060(3) .0001(18) .000(2) -.0082(19)
C334 .031(2) .035(2) .079(3) -.0021(17) -.004(2) -.011(2)
C335 .0220(19) .0283(19) .087(3) -.0040(15) .012(2) -.0021(19)
C336 .027(2) .0267(18) .067(3) -.0023(15) .0124(18) -.0002(17)
C34 .0270(19) .0266(17) .050(2) -.0060(14) .0115(16) .0005(15)
C35 .031(2) .0239(16) .043(2) .0006(14) .0127(16) -.0007(14)
C351 .041(2) .0310(18) .038(2) -.0026(16) .0072(17) -.0003(15)
C352 .045(2) .059(3) .047(2) -.012(2) -.002(2) .016(2)
C353 .047(3) .086(4) .059(3) -.020(3) -.008(2) .027(3)
C354 .060(3) .074(3) .046(2) -.013(2) -.006(2) .020(2)
C355 .065(3) .059(3) .046(2) -.008(2) .015(2) .011(2)
C356 .048(3) .049(2) .042(2) -.004(2) .013(2) .0064(18)
C33 .0246(17) .0208(15) .046(2) .0005(13) .0096(15) -.0027(14)
C331 .0256(18) .0184(15) .054(2) .0020(13) .0075(16) -.0032(14)
N41 .0263(15) .0214(13) .0448(17) .0014(11) .0066(13) .0012(12)
N42 .0222(15) .0246(14) .0511(18) .0017(12) .0020(13) .0061(13)
C43 .0249(18) .0226(16) .047(2) -.0001(14) .0020(16) .0047(15)
C431 .037(2) .038(2) .046(2) -.0060(17) -.0014(18) .0106(17)
C432 .048(3) .049(3) .069(3) -.005(2) -.009(2) .011(2)
C433 .076(4) .070(3) .075(3) -.012(3) -.033(3) .022(3)
C434 .097(5) .124(5) .056(3) -.045(4) -.024(3) .033(3)
C435 .077(4) .166(6) .048(3) -.051(4) .005(3) .014(3)
C436 .049(3) .102(4) .048(3) -.025(3) .002(2) .005(3)
C44 .0238(18) .0289(17) .045(2) -.0010(14) .0070(16) .0013(15)
C45 .0240(17) .0198(15) .043(2) -.0014(13) .0046(15) -.0011(14)
C451 .030(2) .0271(17) .044(2) .0022(15) .0051(16) -.0074(15)
C452 .035(2) .033(2) .046(2) .0033(16) .0053(17) -.0023(16)
C453 .049(3) .044(2) .048(2) .010(2) .003(2) -.0034(18)
C454 .049(3) .055(3) .050(2) .007(2) -.002(2) -.009(2)
C455 .037(2) .060(3) .062(3) -.009(2) -.003(2) -.014(2)
C456 .034(2) .040(2) .057(2) -.0056(17) .0067(19) -.0060(18)
N51 .0391(19) .049(2) .0384(17) .0137(15) -.0019(15) -.0069(15)
N52 .045(2) .0417(18) .0383(17) .0168(15) .0113(15) .0038(14)
C53 .063(3) .054(3) .043(2) .030(2) .017(2) .011(2)
C531 .077(3) .063(3) .052(3) .034(3) .027(2) .023(2)
C532 .091(4) .039(2) .104(4) .022(2) .062(3) .021(2)
C533 .111(5) .047(3) .162(6) .024(3) .083(5) .031(3)
C534 .111(5) .089(4) .171(7) .040(4) .091(5) .079(4)
C535 .115(6) .159(7) .102(5) .054(5) .061(4) .085(5)
C536 .091(4) .136(5) .056(3) .054(4) .032(3) .040(3)
C54 .073(3) .075(3) .033(2) .037(3) .003(2) -.005(2)
C55 .053(3) .057(3) .039(2) .027(2) -.004(2) -.0097(19)
C551 .049(3) .070(3) .047(2) .028(2) -.015(2) -.029(2)
C552 .052(3) .055(3) .070(3) .016(2) -.015(2) -.023(2)
C553 .050(3) .065(3) .093(4) .011(2) -.016(3) -.038(3)
C554 .055(3) .098(4) .116(5) .022(3) -.021(3) -.059(4)
C555 .067(4) .104(4) .071(3) .023(3) -.035(3) -.052(3)
C556 .071(4) .096(4) .060(3) .040(3) -.014(3) -.036(3)
N61 .0227(15) .0250(14) .0431(17) -.0044(11) .0031(13) -.0026(12)
N62 .0280(15) .0269(14) .0376(16) .0003(12) .0017(13) -.0045(12)
C63 .0272(18) .0282(18) .042(2) .0035(14) -.0037(16) -.0076(15)
C631 .028(2) .041(2) .042(2) .0060(16) -.0069(16) -.0125(17)
C632 .040(2) .056(3) .045(2) -.004(2) .0058(19) -.016(2)
C633 .051(3) .084(3) .051(3) -.012(2) .008(2) -.015(2)
C634 .042(3) .104(4) .056(3) .010(3) .003(2) -.036(3)
C635 .055(3) .066(3) .059(3) .015(2) -.005(2) -.030(2)
C636 .051(3) .050(2) .047(2) .015(2) -.009(2) -.018(2)
C64 .0275(19) .0256(17) .056(2) -.0001(15) -.0071(17) -.0077(16)
C65 .0175(16) .0222(16) .058(2) .0007(13) -.0020(16) -.0011(15)
C651 .0253(19) .0184(16) .076(3) -.0018(14) .0098(18) -.0006(16)
C652 .033(2) .031(2) .074(3) -.0008(16) .015(2) .0068(19)
C653 .050(3) .036(2) .086(3) .005(2) .029(2) .013(2)
C654 .052(3) .030(2) .121(4) .006(2) .049(3) .015(2)
C655 .029(2) .029(2) .128(4) -.0041(17) .021(2) .009(2)
C656 .028(2) .0265(19) .092(3) -.0008(16) .008(2) -.001(2)
N71 .0239(15) .0252(14) .0366(15) -.0011(11) .0050(12) -.0060(11)
N72 .0236(14) .0212(13) .0355(15) -.0015(11) .0038(12) -.0033(11)
C73 .0247(17) .0166(15) .045(2) -.0020(13) .0047(15) -.0027(13)
C731 .0247(18) .0279(17) .043(2) -.0009(14) .0048(15) .0006(15)
C732 .040(2) .039(2) .044(2) -.0071(17) .0069(18) -.0039(17)
C733 .051(3) .050(2) .040(2) -.000(2) .007(2) -.0062(18)
C734 .047(3) .062(3) .046(2) -.002(2) .014(2) -.001(2)
C735 .045(3) .093(4) .065(3) -.030(3) .024(2) -.012(3)
C736 .037(2) .071(3) .048(2) -.023(2) .0111(19) -.011(2)
C74 .0233(17) .0272(17) .042(2) -.0048(14) .0010(15) -.0036(14)
C75 .0254(17) .0206(15) .0380(18) -.0001(13) .0029(15) -.0063(13)
C751 .034(2) .0261(17) .0376(19) -.0065(15) .0021(16) -.0052(14)
C752 .044(2) .042(2) .043(2) -.0003(18) .0084(18) -.0048(17)
C753 .066(3) .057(3) .051(3) -.001(2) .023(2) -.007(2)
C754 .084(4) .068(3) .039(2) -.018(3) .009(2) -.011(2)
C755 .057(3) .084(4) .043(2) -.018(3) -.005(2) -.007(2)
C756 .041(2) .055(3) .044(2) -.012(2) -.0019(19) -.003(2)
N81 .0225(14) .0267(14) .0335(15) .0003(11) .0048(12) .0023(11)
N82 .0229(14) .0264(14) .0320(15) .0016(11) .0036(12) -.0010(11)
C83 .0244(17) .0239(16) .0371(18) .0013(13) .0055(15) .0005(13)
C831 .0275(18) .0306(18) .0373(19) .0037(14) .0087(15) .0007(14)
C832 .033(2) .038(2) .041(2) -.0016(16) .0062(17) -.0081(16)
C833 .047(2) .049(2) .038(2) .000(2) .0039(18) -.0075(18)
C834 .054(3) .050(2) .035(2) .009(2) .0111(19) .0006(17)
C835 .037(2) .050(2) .050(2) .0017(18) .0183(19) .0010(18)
C836 .033(2) .046(2) .036(2) .0021(17) .0077(16) -.0009(16)
C84 .0209(17) .0293(17) .043(2) .0004(14) .0054(15) .0026(15)
C85 .0200(16) .0272(17) .0395(19) .0017(13) .0035(14) .0039(14)
C851 .0262(18) .0282(17) .0356(18) .0031(14) .0011(15) .0062(14)
C852 .029(2) .076(3) .042(2) .001(2) .0062(17) .012(2)
C853 .042(3) .124(5) .041(2) .009(3) .010(2) .010(3)
C854 .047(3) .076(3) .037(2) .005(2) -.001(2) .006(2)
C855 .034(2) .047(2) .043(2) -.0005(18) -.0042(17) .0042(18)
C856 .0275(19) .0294(18) .043(2) .0027(14) .0033(16) .0048(15)
N91 .0276(15) .0273(14) .0328(15) -.0017(12) .0053(12) -.0018(12)
N92 .0255(15) .0251(14) .0376(16) -.0001(12) .0079(12) -.0034(12)
C93 .0237(17) .0227(16) .0390(19) .0011(13) .0040(15) .0030(13)
C931 .0203(16) .0258(16) .0386(18) .0018(13) .0044(14) -.0010(14)
C932 .040(2) .0258(17) .046(2) .0009(15) .0088(18) -.0016(15)
C933 .047(2) .042(2) .042(2) .0044(18) .0135(19) -.0047(17)
C934 .032(2) .034(2) .060(3) .0045(16) .0034(18) -.0133(18)
C935 .029(2) .0252(18) .066(3) -.0006(15) .0078(18) -.0066(17)
C936 .029(2) .0296(18) .051(2) .0004(15) .0072(17) .0025(16)
C94 .032(2) .0278(17) .040(2) -.0032(15) .0065(16) .0032(15)
C95 .0251(18) .0321(18) .0335(18) -.0021(14) .0027(14) .0035(14)
C951 .031(2) .0344(19) .0350(19) -.0027(15) .0048(15) .0027(15)
C952 .037(2) .043(2) .039(2) -.0059(17) .0040(17) .0014(17)
C953 .048(3) .050(2) .044(2) -.007(2) .001(2) -.0075(19)
C954 .060(3) .061(3) .039(2) -.013(2) .011(2) -.009(2)
C955 .061(3) .064(3) .040(2) -.021(2) .016(2) .000(2)
C956 .051(3) .052(2) .040(2) -.014(2) .011(2) -.0029(18)

loop_
_atom_type_symbol
_atom_type_description
_atom_type_oxidation_number
_atom_type_number_in_cell
_atom_type_scat_dispersion_real
_atom_type_scat_dispersion_imag
_atom_type_scat_source
C ? 0 540 .002 .002 'Int Tables Vol IV Tables 2.2B and 2.3.1'
H ? 0 396 0 0 'Int Tables Vol IV Tables 2.2B and 2.3.1'
N ? 0 72 .004 .003 'Int Tables Vol IV Tables 2.2B and 2.3.1'
La ? 0 12 -.588 2.452 'Int Tables Vol IV Tables 2.2B and 2.3.1'

loop_
_diffrn_attenuator_code
_diffrn_attenuator_scale
? ?

loop_
_geom_angle_atom_site_label_1
_geom_angle_atom_site_label_2
_geom_angle_atom_site_label_3
_geom_angle_site_symmetry_1
_geom_angle_site_symmetry_2
_geom_angle_site_symmetry_3
_geom_angle
_geom_angle_publ_flag
N11 La1 N12 . . . 32.15(9) ?
N11 La1 N21 . . . 89.11(9) ?
N11 La1 N22 . . . 92.30(9) ?
N11 La1 N31 . . . 143.86(8) ?
N11 La1 N32 . . . 166.17(8) ?
N11 La1 N41 . . . 116.74(9) ?
N11 La1 N42 . . . 117.70(9) ?
N12 La1 N21 . . . 114.52(9) ?
N12 La1 N22 . . . 103.19(9) ?
N12 La1 N31 . . . 114.29(9) ?
N12 La1 N32 . . . 145.05(9) ?
N12 La1 N41 . . . 102.84(8) ?
N12 La1 N42 . . . 120.36(8) ?
N21 La1 N22 . . . 32.32(9) ?
N21 La1 N31 . . . 104.52(9) ?
N21 La1 N32 . . . 82.93(9) ?
N21 La1 N41 . . . 138.30(8) ?
N21 La1 N42 . . . 110.41(8) ?
N22 La1 N31 . . . 83.23(9) ?
N22 La1 N32 . . . 74.96(9) ?
N22 La1 N41 . . . 150.90(9) ?
N22 La1 N42 . . . 134.81(8) ?
N31 La1 N32 . . . 31.06(8) ?
N31 La1 N41 . . . 74.35(9) ?
N31 La1 N42 . . . 89.07(9) ?
N32 La1 N41 . . . 76.28(8) ?
N32 La1 N42 . . . 75.83(8) ?
N41 La1 N42 . . . 29.49(8) ?
N31 La2 N32 . . . 28.70(8) ?
N31 La2 N41 . . . 71.39(8) ?
N31 La2 N42 . . . 80.24(8) ?
N31 La2 N51 . . . 84.94(9) ?
N31 La2 N52 . . . 79.54(9) ?
N31 La2 N61 . . . 158.27(9) ?
N31 La2 N62 . . . 163.73(7) ?
N31 La2 N71 . . . 111.98(7) ?
N31 La2 N72 . . . 114.32(8) ?
N32 La2 N41 . . . 80.25(9) ?
N32 La2 N42 . . . 74.43(8) ?
N32 La2 N51 . . . 112.45(9) ?
N32 La2 N52 . . . 98.77(10) ?
N32 La2 N61 . . . 148.55(9) ?
N32 La2 N62 . . . 164.55(7) ?
N32 La2 N71 . . . 83.80(8) ?
N32 La2 N72 . . . 93.04(8) ?
N41 La2 N42 . . . 29.17(8) ?
N41 La2 N51 . . . 90.43(10) ?
N41 La2 N52 . . . 118.16(10) ?
N41 La2 N61 . . . 86.90(9) ?
N41 La2 N62 . . . 110.93(8) ?
N41 La2 N71 . . . 120.00(9) ?
N41 La2 N72 . . . 150.94(9) ?
N42 La2 N51 . . . 119.27(10) ?
N42 La2 N52 . . . 146.68(9) ?
N42 La2 N61 . . . 80.37(9) ?
N42 La2 N62 . . . 109.84(8) ?
N42 La2 N71 . . . 90.84(8) ?
N42 La2 N72 . . . 121.79(8) ?
N51 La2 N52 . . . 32.62(11) ?
N51 La2 N61 . . . 96.11(10) ?
N51 La2 N62 . . . 78.98(9) ?
N51 La2 N71 . . . 148.21(10) ?
N51 La2 N72 . . . 118.02(10) ?
N52 La2 N61 . . . 112.58(10) ?
N52 La2 N62 . . . 85.51(9) ?
N52 La2 N71 . . . 121.31(10) ?
N52 La2 N72 . . . 90.73(10) ?
N61 La2 N62 . . . 29.66(9) ?
N61 La2 N71 . . . 78.00(8) ?
N61 La2 N72 . . . 84.41(8) ?
N62 La2 N71 . . . 81.33(8) ?
N62 La2 N72 . . . 71.98(8) ?
N71 La2 N72 . . . 30.96(9) ?
N61 La3 N62 . . . 30.62(9) ?
N61 La3 N71 . . . 74.99(8) ?
N61 La3 N72 . . . 77.79(8) ?
N61 La3 N81 . . . 168.39(8) ?
N61 La3 N82 . . . 143.20(9) ?
N61 La3 N91 . . . 82.23(8) ?
N61 La3 N92 . . . 76.21(8) ?
N62 La3 N71 . . . 84.98(8) ?
N62 La3 N72 . . . 72.33(8) ?
N62 La3 N81 . . . 145.36(9) ?
N62 La3 N82 . . . 113.44(9) ?
N62 La3 N91 . . . 105.20(9) ?
N62 La3 N92 . . . 86.04(8) ?
N71 La3 N72 . . . 29.36(8) ?
N71 La3 N81 . . . 116.58(8) ?
N71 La3 N82 . . . 121.68(8) ?
N71 La3 N91 . . . 112.09(9) ?
N71 La3 N92 . . . 137.27(9) ?
N72 La3 N81 . . . 112.63(8) ?
N72 La3 N82 . . . 101.67(8) ?
N72 La3 N91 . . . 140.34(9) ?
N72 La3 N92 . . . 153.94(8) ?
N81 La3 N82 . . . 32.62(9) ?
N81 La3 N91 . . . 91.87(9) ?
N81 La3 N92 . . . 93.43(9) ?
N82 La3 N91 . . . 114.59(9) ?
N82 La3 N92 . . . 100.17(9) ?
N91 La3 N92 . . . 32.59(9) ?
La1 N11 N12 . . . 77.42(17) ?
La1 N11 C15 . . . 172.3(2) ?
N12 N11 C15 . . . 109.0(2) ?
La1 N12 N11 . . . 70.44(15) ?
La1 N12 C13 . . . 174.6(2) ?
N11 N12 C13 . . . 107.4(3) ?
N12 C13 C131 . . . 122.7(3) ?
N12 C13 C14 . . . 109.4(3) ?
C131 C13 C14 . . . 127.8(3) ?
C13 C131 C132 . . . 121.8(3) ?
C13 C131 C136 . . . 119.8(3) ?
C132 C131 C136 . . . 118.4(3) ?
C131 C132 C133 . . . 120.6(4) ?
C131 C132 H132 . . . 119.3 ?
C133 C132 H132 . . . 120.1 ?
C132 C133 C134 . . . 120.5(4) ?
C132 C133 H133 . . . 120.2 ?
C134 C133 H133 . . . 119.3 ?
C133 C134 C135 . . . 119.6(4) ?
C133 C134 H134 . . . 120.6 ?
C135 C134 H134 . . . 119.8 ?
C134 C135 C136 . . . 120.2(4) ?
C134 C135 H135 . . . 119.9 ?
C136 C135 H135 . . . 119.9 ?
C131 C136 C135 . . . 120.7(4) ?
C131 C136 H136 . . . 119.7 ?
C135 C136 H136 . . . 119.6 ?
C13 C14 C15 . . . 105.6(3) ?
C13 C14 H14 . . . 127.2 ?
C15 C14 H14 . . . 127.3 ?
N11 C15 C14 . . . 108.7(3) ?
N11 C15 C151 . . . 120.2(3) ?
C14 C15 C151 . . . 131.1(3) ?
C15 C151 C152 . . . 120.1(4) ?
C15 C151 C156 . . . 121.2(3) ?
C152 C151 C156 . . . 118.7(3) ?
C151 C152 C153 . . . 120.6(4) ?
C151 C152 H152 . . . 119.5 ?
C153 C152 H152 . . . 119.8 ?
C152 C153 C154 . . . 120.3(4) ?
C152 C153 H153 . . . 120.0 ?
C154 C153 H153 . . . 119.7 ?
C153 C154 C155 . . . 119.5(4) ?
C153 C154 H154 . . . 121.1 ?
C155 C154 H154 . . . 119.4 ?
C154 C155 C156 . . . 120.2(5) ?
C154 C155 H155 . . . 119.4 ?
C156 C155 H155 . . . 120.4 ?
C151 C156 C155 . . . 120.5(4) ?
C151 C156 H156 . . . 119.4 ?
C155 C156 H156 . . . 120.1 ?
La1 N21 N22 . . . 73.11(16) ?
La1 N21 C25 . . . 173.7(2) ?
N22 N21 C25 . . . 108.3(3) ?
La1 N22 N21 . . . 74.57(16) ?
La1 N22 C23 . . . 172.8(3) ?
N21 N22 C23 . . . 108.8(3) ?
N22 C23 C231 . . . 121.8(3) ?
N22 C23 C24 . . . 108.1(3) ?
C231 C23 C24 . . . 130.1(3) ?
C23 C231 C232 . . . 120.7(3) ?
C23 C231 C236 . . . 121.7(3) ?
C232 C231 C236 . . . 117.6(3) ?
C231 C232 C233 . . . 121.7(3) ?
C231 C232 H232 . . . 118.6 ?
C233 C232 H232 . . . 119.7 ?
C232 C233 C234 . . . 119.7(4) ?
C232 C233 H233 . . . 120.0 ?
C234 C233 H233 . . . 120.3 ?
C233 C234 C235 . . . 119.7(4) ?
C233 C234 H234 . . . 119.9 ?
C235 C234 H234 . . . 120.4 ?
C234 C235 C236 . . . 120.4(3) ?
C234 C235 H235 . . . 119.7 ?
C236 C235 H235 . . . 119.9 ?
C231 C236 C235 . . . 121.0(4) ?
C231 C236 H236 . . . 118.8 ?
C235 C236 H236 . . . 120.3 ?
C23 C24 C25 . . . 106.0(3) ?
C23 C24 H24 . . . 127.2 ?
C25 C24 H24 . . . 126.8 ?
N21 C25 C24 . . . 108.8(3) ?
N21 C25 C251 . . . 121.6(3) ?
C24 C25 C251 . . . 129.6(3) ?
C25 C251 C252 . . . 121.6(3) ?
C25 C251 C256 . . . 120.9(4) ?
C252 C251 C256 . . . 117.4(4) ?
C251 C252 C253 . . . 121.8(4) ?
C251 C252 H252 . . . 119.2 ?
C253 C252 H252 . . . 119.0 ?
C252 C253 C254 . . . 120.1(5) ?
C252 C253 H253 . . . 120.0 ?
C254 C253 H253 . . . 119.9 ?
C253 C254 C255 . . . 118.7(4) ?
C253 C254 H254 . . . 119.7 ?
C255 C254 H254 . . . 121.6 ?
C254 C255 C256 . . . 121.8(5) ?
C254 C255 H255 . . . 118.9 ?
C256 C255 H255 . . . 119.2 ?
C251 C256 C255 . . . 120.1(5) ?
C251 C256 H256 . . . 119.2 ?
C255 C256 H256 . . . 120.7 ?
La1 N31 La2 . . . 95.93(8) ?
La1 N31 N32 . . . 78.22(17) ?
La1 N31 C35 . . . 146.4(2) ?
La2 N31 N32 . . . 63.96(14) ?
La2 N31 C35 . . . 116.5(2) ?
N32 N31 C35 . . . 107.1(3) ?
La1 N32 La2 . . . 101.04(9) ?
La1 N32 N31 . . . 70.71(17) ?
La1 N32 C33 . . . 146.8(2) ?
La2 N32 N31 . . . 87.34(16) ?
La2 N32 C33 . . . 112.0(2) ?
N31 N32 C33 . . . 107.5(3) ?
C333 C332 C331 . . . 120.4(4) ?
C333 C332 H332 . . . 120.0 ?
C331 C332 H332 . . . 119.6 ?
C332 C333 C334 . . . 119.6(4) ?
C332 C333 H333 . . . 119.9 ?
C334 C333 H333 . . . 120.6 ?
C333 C334 C335 . . . 120.3(4) ?
C333 C334 H334 . . . 119.1 ?
C335 C334 H334 . . . 120.6 ?
C334 C335 C336 . . . 120.6(4) ?
C334 C335 H335 . . . 119.4 ?
C336 C335 H335 . . . 120.0 ?
C335 C336 C331 . . . 119.4(4) ?
C335 C336 H336 . . . 120.7 ?
C331 C336 H336 . . . 119.9 ?
C35 C34 C33 . . . 106.0(3) ?
C35 C34 H34 . . . 126.8 ?
C33 C34 H34 . . . 127.1 ?
N31 C35 C34 . . . 110.0(3) ?
N31 C35 C351 . . . 121.9(3) ?
C34 C35 C351 . . . 127.9(3) ?
C35 C351 C352 . . . 120.9(4) ?
C35 C351 C356 . . . 119.8(3) ?
C352 C351 C356 . . . 119.1(3) ?
C351 C352 C353 . . . 120.2(4) ?
C351 C352 H352 . . . 120.4 ?
C353 C352 H352 . . . 119.3 ?
C352 C353 C354 . . . 120.1(4) ?
C352 C353 H353 . . . 119.8 ?
C354 C353 H353 . . . 120.2 ?
C353 C354 C355 . . . 120.1(4) ?
C353 C354 H354 . . . 120.3 ?
C355 C354 H354 . . . 119.6 ?
C354 C355 C356 . . . 120.2(4) ?
C354 C355 H355 . . . 119.8 ?
C356 C355 H355 . . . 120.0 ?
C351 C356 C355 . . . 120.2(4) ?
C351 C356 H356 . . . 119.7 ?
C355 C356 H356 . . . 120.0 ?
N32 C33 C34 . . . 109.3(3) ?
N32 C33 C331 . . . 122.3(3) ?
C34 C33 C331 . . . 128.3(3) ?
C332 C331 C336 . . . 119.7(3) ?
C332 C331 C33 . . . 120.6(3) ?
C336 C331 C33 . . . 119.6(3) ?
La1 N41 La2 . . . 102.41(9) ?
La1 N41 N42 . . . 75.42(16) ?
La1 N41 C45 . . . 87.26(18) ?
La2 N41 N42 . . . 87.92(18) ?
La2 N41 C45 . . . 162.2(2) ?
N42 N41 C45 . . . 109.2(3) ?
La1 N42 La2 . . . 94.71(9) ?
La1 N42 N41 . . . 75.09(16) ?
La1 N42 C43 . . . 87.17(18) ?
La2 N42 N41 . . . 62.91(17) ?
La2 N42 C43 . . . 168.5(2) ?
N41 N42 C43 . . . 106.9(3) ?
N42 C43 C431 . . . 123.1(3) ?
N42 C43 C44 . . . 109.8(3) ?
C431 C43 C44 . . . 127.0(3) ?
C43 C431 C432 . . . 120.7(4) ?
C43 C431 C436 . . . 119.8(3) ?
C432 C431 C436 . . . 119.4(4) ?
C431 C432 C433 . . . 119.4(5) ?
C431 C432 H432 . . . 119.7 ?
C433 C432 H432 . . . 120.9 ?
C432 C433 C434 . . . 120.3(5) ?
C432 C433 H433 . . . 119.4 ?
C434 C433 H433 . . . 120.2 ?
C433 C434 C435 . . . 120.4(5) ?
C433 C434 H434 . . . 119.2 ?
C435 C434 H434 . . . 120.4 ?
C434 C435 C436 . . . 120.6(6) ?
C434 C435 H435 . . . 119.6 ?
C436 C435 H435 . . . 119.8 ?
C431 C436 C435 . . . 119.7(4) ?
C431 C436 H436 . . . 119.2 ?
C435 C436 H436 . . . 121.0 ?
C43 C44 C45 . . . 105.3(3) ?
C43 C44 H44 . . . 127.0 ?
C45 C44 H44 . . . 127.7 ?
N41 C45 C44 . . . 108.8(3) ?
N41 C45 C451 . . . 120.4(3) ?
C44 C45 C451 . . . 130.7(3) ?
C45 C451 C452 . . . 120.3(3) ?
C45 C451 C456 . . . 120.4(3) ?
C452 C451 C456 . . . 119.3(3) ?
C451 C452 C453 . . . 121.5(3) ?
C451 C452 H452 . . . 119.5 ?
C453 C452 H452 . . . 119.0 ?
C452 C453 C454 . . . 119.3(4) ?
C452 C453 H453 . . . 120.9 ?
C454 C453 H453 . . . 119.8 ?
C453 C454 C455 . . . 120.0(4) ?
C453 C454 H454 . . . 120.0 ?
C455 C454 H454 . . . 120.0 ?
C454 C455 C456 . . . 121.0(4) ?
C454 C455 H455 . . . 119.2 ?
C456 C455 H455 . . . 119.8 ?
C451 C456 C455 . . . 119.0(4) ?
C451 C456 H456 . . . 120.2 ?
C455 C456 H456 . . . 120.8 ?
La2 N51 N52 . . . 73.70(17) ?
La2 N51 C55 . . . 178.2(3) ?
N52 N51 C55 . . . 108.1(3) ?
La2 N52 N51 . . . 73.68(18) ?
La2 N52 C53 . . . 178.6(3) ?
N51 N52 C53 . . . 107.8(3) ?
N52 C53 C531 . . . 120.9(4) ?
N52 C53 C54 . . . 108.8(4) ?
C531 C53 C54 . . . 130.2(4) ?
C53 C531 C532 . . . 121.6(4) ?
C53 C531 C536 . . . 120.5(4) ?
C532 C531 C536 . . . 117.9(5) ?
C531 C532 C533 . . . 122.1(5) ?
C531 C532 H532 . . . 119.4 ?
C533 C532 H532 . . . 118.5 ?
C532 C533 C534 . . . 119.4(5) ?
C532 C533 H533 . . . 120.5 ?
C534 C533 H533 . . . 120.2 ?
C533 C534 C535 . . . 118.6(6) ?
C533 C534 H534 . . . 122.1 ?
C535 C534 H534 . . . 119.3 ?
C534 C535 C536 . . . 122.0(6) ?
C534 C535 H535 . . . 120.0 ?
C536 C535 H535 . . . 118.0 ?
C531 C536 C535 . . . 119.9(5) ?
C531 C536 H536 . . . 118.7 ?
C535 C536 H536 . . . 121.3 ?
C53 C54 C55 . . . 106.4(4) ?
C53 C54 H54 . . . 127.1 ?
C55 C54 H54 . . . 126.5 ?
N51 C55 C54 . . . 109.0(4) ?
N51 C55 C551 . . . 119.9(4) ?
C54 C55 C551 . . . 131.1(4) ?
C55 C551 C552 . . . 121.7(4) ?
C55 C551 C556 . . . 118.9(4) ?
C552 C551 C556 . . . 119.4(4) ?
C551 C552 C553 . . . 121.0(4) ?
C551 C552 H552 . . . 119.7 ?
C553 C552 H552 . . . 119.2 ?
C552 C553 C554 . . . 118.7(5) ?
C552 C553 H553 . . . 119.5 ?
C554 C553 H553 . . . 121.8 ?
C553 C554 C555 . . . 121.1(5) ?
C553 C554 H554 . . . 116.4 ?
C555 C554 H554 . . . 122.4 ?
C554 C555 C556 . . . 120.9(5) ?
C554 C555 H555 . . . 119.3 ?
C556 C555 H555 . . . 119.8 ?
C551 C556 C555 . . . 118.8(5) ?
C551 C556 H556 . . . 120.3 ?
C555 C556 H556 . . . 120.9 ?
La2 N61 La3 . . . 98.40(9) ?
La2 N61 N62 . . . 84.02(16) ?
La2 N61 C65 . . . 123.2(2) ?
La3 N61 N62 . . . 68.83(15) ?
La3 N61 C65 . . . 138.0(2) ?
N62 N61 C65 . . . 107.2(3) ?
La2 N62 La3 . . . 96.49(8) ?
La2 N62 N61 . . . 66.32(15) ?
La2 N62 C63 . . . 127.1(2) ?
La3 N62 N61 . . . 80.54(15) ?
La3 N62 C63 . . . 135.6(2) ?
N61 N62 C63 . . . 107.3(3) ?
N62 C63 C631 . . . 120.5(3) ?
N62 C63 C64 . . . 110.0(3) ?
C631 C63 C64 . . . 129.5(3) ?
C63 C631 C632 . . . 119.9(3) ?
C63 C631 C636 . . . 120.8(3) ?
C632 C631 C636 . . . 119.2(4) ?
C631 C632 C633 . . . 119.9(4) ?
C631 C632 H632 . . . 120.3 ?
C633 C632 H632 . . . 119.8 ?
C632 C633 C634 . . . 120.0(5) ?
C632 C633 H633 . . . 119.2 ?
C634 C633 H633 . . . 120.8 ?
C633 C634 C635 . . . 120.4(5) ?
C633 C634 H634 . . . 120.1 ?
C635 C634 H634 . . . 119.5 ?
C634 C635 C636 . . . 120.1(4) ?
C634 C635 H635 . . . 120.1 ?
C636 C635 H635 . . . 119.9 ?
C631 C636 C635 . . . 120.3(4) ?
C631 C636 H636 . . . 119.1 ?
C635 C636 H636 . . . 120.5 ?
C63 C64 C65 . . . 105.9(3) ?
C63 C64 H64 . . . 127.1 ?
C65 C64 H64 . . . 127.1 ?
N61 C65 C64 . . . 109.6(3) ?
N61 C65 C651 . . . 121.7(3) ?
C64 C65 C651 . . . 128.7(3) ?
C65 C651 C652 . . . 121.6(3) ?
C65 C651 C656 . . . 119.0(4) ?
C652 C651 C656 . . . 119.3(4) ?
C651 C652 C653 . . . 120.9(4) ?
C651 C652 H652 . . . 119.6 ?
C653 C652 H652 . . . 119.5 ?
C652 C653 C654 . . . 119.9(4) ?
C652 C653 H653 . . . 119.8 ?
C654 C653 H653 . . . 120.4 ?
C653 C654 C655 . . . 119.9(5) ?
C653 C654 H654 . . . 119.8 ?
C655 C654 H654 . . . 120.3 ?
C654 C655 C656 . . . 120.6(4) ?
C654 C655 H655 . . . 120.9 ?
C656 C655 H655 . . . 118.5 ?
C651 C656 C655 . . . 119.4(4) ?
C651 C656 H656 . . . 119.7 ?
C655 C656 H656 . . . 121.0 ?
La2 N71 La3 . . . 96.90(8) ?
La2 N71 N72 . . . 69.14(14) ?
La2 N71 C75 . . . 174.6(2) ?
La3 N71 N72 . . . 77.09(15) ?
La3 N71 C75 . . . 86.24(18) ?
N72 N71 C75 . . . 107.4(3) ?
La2 N72 La3 . . . 99.05(9) ?
La2 N72 N71 . . . 79.90(16) ?
La2 N72 C73 . . . 170.9(2) ?
La3 N72 N71 . . . 73.55(15) ?
La3 N72 C73 . . . 87.51(17) ?
N71 N72 C73 . . . 108.2(2) ?
N72 C73 C731 . . . 119.3(3) ?
N72 C73 C74 . . . 109.2(3) ?
C731 C73 C74 . . . 131.5(3) ?
C73 C731 C732 . . . 121.0(3) ?
C73 C731 C736 . . . 121.1(3) ?
C732 C731 C736 . . . 117.9(4) ?
C731 C732 C733 . . . 121.3(4) ?
C731 C732 H732 . . . 118.8 ?
C733 C732 H732 . . . 119.8 ?
C732 C733 C734 . . . 120.6(4) ?
C732 C733 H733 . . . 119.7 ?
C734 C733 H733 . . . 119.8 ?
C733 C734 C735 . . . 119.5(4) ?
C733 C734 H734 . . . 120.6 ?
C735 C734 H734 . . . 119.9 ?
C734 C735 C736 . . . 120.6(4) ?
C734 C735 H735 . . . 119.7 ?
C736 C735 H735 . . . 119.6 ?
C731 C736 C735 . . . 120.0(4) ?
C731 C736 H736 . . . 120.2 ?
C735 C736 H736 . . . 119.8 ?
C73 C74 C75 . . . 106.1(3) ?
C73 C74 H74 . . . 126.9 ?
C75 C74 H74 . . . 127.0 ?
N71 C75 C74 . . . 109.1(3) ?
N71 C75 C751 . . . 121.7(3) ?
C74 C75 C751 . . . 129.2(3) ?
C75 C751 C752 . . . 120.9(3) ?
C75 C751 C756 . . . 119.7(3) ?
C752 C751 C756 . . . 119.3(3) ?
C751 C752 C753 . . . 120.4(4) ?
C751 C752 H752 . . . 119.7 ?
C753 C752 H752 . . . 119.8 ?
C752 C753 C754 . . . 119.8(4) ?
C752 C753 H753 . . . 119.7 ?
C754 C753 H753 . . . 120.4 ?
C753 C754 C755 . . . 120.2(4) ?
C753 C754 H754 . . . 119.3 ?
C755 C754 H754 . . . 120.5 ?
C754 C755 C756 . . . 120.9(4) ?
C754 C755 H755 . . . 119.0 ?
C756 C755 H755 . . . 120.0 ?
C751 C756 C755 . . . 119.3(4) ?
C751 C756 H756 . . . 120.2 ?
C755 C756 H756 . . . 120.5 ?
La3 N81 N82 . . . 74.12(16) ?
La3 N81 C85 . . . 173.0(2) ?
N82 N81 C85 . . . 109.1(3) ?
La3 N82 N81 . . . 73.26(17) ?
La3 N82 C83 . . . 173.3(2) ?
N81 N82 C83 . . . 107.8(2) ?
N82 C83 C831 . . . 122.4(3) ?
N82 C83 C84 . . . 109.0(3) ?
C831 C83 C84 . . . 128.6(3) ?
C83 C831 C832 . . . 121.5(3) ?
C83 C831 C836 . . . 119.9(3) ?
C832 C831 C836 . . . 118.6(3) ?
C831 C832 C833 . . . 120.7(4) ?
C831 C832 H832 . . . 119.8 ?
C833 C832 H832 . . . 119.5 ?
C832 C833 C834 . . . 119.8(3) ?
C832 C833 H833 . . . 120.2 ?
C834 C833 H833 . . . 119.9 ?
C833 C834 C835 . . . 120.0(4) ?
C833 C834 H834 . . . 119.1 ?
C835 C834 H834 . . . 120.9 ?
C834 C835 C836 . . . 119.6(4) ?
C834 C835 H835 . . . 120.3 ?
C836 C835 H835 . . . 120.1 ?
C831 C836 C835 . . . 121.2(3) ?
C831 C836 H836 . . . 119.0 ?
C835 C836 H836 . . . 119.8 ?
C83 C84 C85 . . . 105.6(3) ?
C83 C84 H84 . . . 127.5 ?
C85 C84 H84 . . . 126.9 ?
N81 C85 C84 . . . 108.5(3) ?
N81 C85 C851 . . . 121.1(3) ?
C84 C85 C851 . . . 130.4(3) ?
C85 C851 C852 . . . 121.1(3) ?
C85 C851 C856 . . . 121.1(3) ?
C852 C851 C856 . . . 117.8(3) ?
C851 C852 C853 . . . 121.0(4) ?
C851 C852 H852 . . . 119.2 ?
C853 C852 H852 . . . 119.7 ?
C852 C853 C854 . . . 120.0(4) ?
C852 C853 H853 . . . 120.0 ?
C854 C853 H853 . . . 120.0 ?
C853 C854 C855 . . . 120.0(4) ?
C853 C854 H854 . . . 120.4 ?
C855 C854 H854 . . . 119.6 ?
C854 C855 C856 . . . 120.0(3) ?
C854 C855 H855 . . . 119.7 ?
C856 C855 H855 . . . 120.2 ?
C851 C856 C855 . . . 121.2(4) ?
C851 C856 H856 . . . 119.4 ?
C855 C856 H856 . . . 119.5 ?
La3 N91 N92 . . . 73.64(16) ?
La3 N91 C95 . . . 170.9(2) ?
N92 N91 C95 . . . 108.4(3) ?
La3 N92 N91 . . . 73.76(16) ?
La3 N92 C93 . . . 171.8(2) ?
N91 N92 C93 . . . 108.0(3) ?
N92 C93 C931 . . . 122.0(3) ?
N92 C93 C94 . . . 109.0(3) ?
C931 C93 C94 . . . 128.9(3) ?
C93 C931 C932 . . . 122.4(3) ?
C93 C931 C936 . . . 120.0(3) ?
C932 C931 C936 . . . 117.6(3) ?
C931 C932 C933 . . . 120.6(3) ?
C931 C932 H932 . . . 119.7 ?
C933 C932 H932 . . . 119.8 ?
C932 C933 C934 . . . 121.3(4) ?
C932 C933 H933 . . . 119.4 ?
C934 C933 H933 . . . 119.3 ?
C933 C934 C935 . . . 118.8(4) ?
C933 C934 H934 . . . 120.4 ?
C935 C934 H934 . . . 120.8 ?
C934 C935 C936 . . . 120.4(3) ?
C934 C935 H935 . . . 119.6 ?
C936 C935 H935 . . . 120.1 ?
C931 C936 C935 . . . 121.3(4) ?
C931 C936 H936 . . . 119.2 ?
C935 C936 H936 . . . 119.5 ?
C93 C94 C95 . . . 105.7(3) ?
C93 C94 H94 . . . 127.3 ?
C95 C94 H94 . . . 127.0 ?
N91 C95 C94 . . . 108.8(3) ?
N91 C95 C951 . . . 123.1(3) ?
C94 C95 C951 . . . 128.0(3) ?
C95 C951 C952 . . . 122.1(3) ?
C95 C951 C956 . . . 119.3(3) ?
C952 C951 C956 . . . 118.6(3) ?
C951 C952 C953 . . . 120.4(4) ?
C951 C952 H952 . . . 119.4 ?
C953 C952 H952 . . . 120.2 ?
C952 C953 C954 . . . 121.1(4) ?
C952 C953 H953 . . . 119.7 ?
C954 C953 H953 . . . 119.3 ?
C953 C954 C955 . . . 118.5(4) ?
C953 C954 H954 . . . 121.2 ?
C955 C954 H954 . . . 120.3 ?
C954 C955 C956 . . . 121.2(4) ?
C954 C955 H955 . . . 119.8 ?
C956 C955 H955 . . . 119.0 ?
C951 C956 C955 . . . 120.2(4) ?
C951 C956 H956 . . . 119.5 ?
C955 C956 H956 . . . 120.3 ?

loop_
_geom_bond_atom_site_label_1
_geom_bond_atom_site_label_2
_geom_bond_site_symmetry_1
_geom_bond_site_symmetry_2
_geom_bond_distance
_geom_bond_publ_flag
La1 N11 . . 2.431(3) ?
La1 N12 . . 2.518(3) ?
La1 N21 . . 2.478(3) ?
La1 N22 . . 2.459(3) ?
La1 N31 . . 2.569(3) ?
La1 N32 . . 2.665(3) ?
La1 N41 . . 2.714(3) ?
La1 N42 . . 2.718(3) ?
La2 N31 . . 2.922(3) ?
La2 N32 . . 2.628(3) ?
La2 N41 . . 2.526(3) ?
La2 N42 . . 2.835(3) ?
La2 N51 . . 2.466(3) ?
La2 N52 . . 2.467(3) ?
La2 N61 . . 2.605(3) ?
La2 N62 . . 2.829(3) ?
La2 N71 . . 2.667(2) ?
La2 N72 . . 2.531(3) ?
La3 N61 . . 2.725(3) ?
La3 N62 . . 2.577(3) ?
La3 N71 . . 2.726(3) ?
La3 N72 . . 2.770(2) ?
La3 N81 . . 2.453(3) ?
La3 N82 . . 2.463(3) ?
La3 N91 . . 2.465(3) ?
La3 N92 . . 2.463(3) ?
N11 N12 . . 1.373(4) ?
N11 C15 . . 1.353(5) ?
N12 C13 . . 1.350(4) ?
C13 C131 . . 1.481(5) ?
C13 C14 . . 1.398(5) ?
C131 C132 . . 1.391(5) ?
C131 C136 . . 1.401(5) ?
C132 C133 . . 1.390(5) ?
C132 H132 . . .965 ?
C133 C134 . . 1.382(6) ?
C133 H133 . . .971 ?
C134 C135 . . 1.385(7) ?
C134 H134 . . .967 ?
C135 C136 . . 1.388(6) ?
C135 H135 . . .966 ?
C136 H136 . . .974 ?
C14 C15 . . 1.384(4) ?
C14 H14 . . .961 ?
C15 C151 . . 1.463(5) ?
C151 C152 . . 1.391(5) ?
C151 C156 . . 1.398(6) ?
C152 C153 . . 1.373(6) ?
C152 H152 . . .973 ?
C153 C154 . . 1.386(8) ?
C153 H153 . . .978 ?
C154 C155 . . 1.389(7) ?
C154 H154 . . .973 ?
C155 C156 . . 1.372(6) ?
C155 H155 . . .968 ?
C156 H156 . . .972 ?
N21 N22 . . 1.374(4) ?
N21 C25 . . 1.347(4) ?
N22 C23 . . 1.348(4) ?
C23 C231 . . 1.477(5) ?
C23 C24 . . 1.403(5) ?
C231 C232 . . 1.389(5) ?
C231 C236 . . 1.401(5) ?
C232 C233 . . 1.379(6) ?
C232 H232 . . .960 ?
C233 C234 . . 1.389(5) ?
C233 H233 . . .968 ?
C234 C235 . . 1.375(6) ?
C234 H234 . . .972 ?
C235 C236 . . 1.380(6) ?
C235 H235 . . .965 ?
C236 H236 . . .974 ?
C24 C25 . . 1.389(5) ?
C24 H24 . . .964 ?
C25 C251 . . 1.476(5) ?
C251 C252 . . 1.386(6) ?
C251 C256 . . 1.390(6) ?
C252 C253 . . 1.390(6) ?
C252 H252 . . .970 ?
C253 C254 . . 1.372(6) ?
C253 H253 . . .974 ?
C254 C255 . . 1.367(8) ?
C254 H254 . . .968 ?
C255 C256 . . 1.392(7) ?
C255 H255 . . .972 ?
C256 H256 . . .980 ?
N31 N32 . . 1.405(4) ?
N31 C35 . . 1.349(5) ?
N32 C33 . . 1.363(4) ?
C332 C333 . . 1.397(5) ?
C332 C331 . . 1.384(6) ?
C332 H332 . . .962 ?
C333 C334 . . 1.382(6) ?
C333 H333 . . .981 ?
C334 C335 . . 1.379(7) ?
C334 H334 . . .969 ?
C335 C336 . . 1.390(5) ?
C335 H335 . . .962 ?
C336 C331 . . 1.398(5) ?
C336 H336 . . .977 ?
C34 C35 . . 1.388(5) ?
C34 C33 . . 1.382(5) ?
C34 H34 . . .959 ?
C35 C351 . . 1.475(5) ?
C351 C352 . . 1.387(6) ?
C351 C356 . . 1.387(6) ?
C352 C353 . . 1.375(6) ?
C352 H352 . . .959 ?
C353 C354 . . 1.378(7) ?
C353 H353 . . .965 ?
C354 C355 . . 1.373(7) ?
C354 H354 . . .967 ?
C355 C356 . . 1.374(5) ?
C355 H355 . . .966 ?
C356 H356 . . .965 ?
C33 C331 . . 1.481(4) ?
N41 N42 . . 1.383(4) ?
N41 C45 . . 1.361(4) ?
N42 C43 . . 1.367(5) ?
C43 C431 . . 1.475(5) ?
C43 C44 . . 1.402(4) ?
C431 C432 . . 1.402(6) ?
C431 C436 . . 1.388(7) ?
C432 C433 . . 1.390(7) ?
C432 H432 . . .967 ?
C433 C434 . . 1.375(9) ?
C433 H433 . . .956 ?
C434 C435 . . 1.362(8) ?
C434 H434 . . .961 ?
C435 C436 . . 1.391(7) ?
C435 H435 . . .969 ?
C436 H436 . . .976 ?
C44 C45 . . 1.399(5) ?
C44 H44 . . .955 ?
C45 C451 . . 1.468(5) ?
C451 C452 . . 1.390(5) ?
C451 C456 . . 1.399(5) ?
C452 C453 . . 1.374(5) ?
C452 H452 . . .966 ?
C453 C454 . . 1.386(6) ?
C453 H453 . . .964 ?
C454 C455 . . 1.385(6) ?
C454 H454 . . .963 ?
C455 C456 . . 1.387(6) ?
C455 H455 . . .961 ?
C456 H456 . . .968 ?
N51 N52 . . 1.385(5) ?
N51 C55 . . 1.354(5) ?
N52 C53 . . 1.354(5) ?
C53 C531 . . 1.470(7) ?
C53 C54 . . 1.393(6) ?
C531 C532 . . 1.379(7) ?
C531 C536 . . 1.402(7) ?
C532 C533 . . 1.393(8) ?
C532 H532 . . .979 ?
C533 C534 . . 1.393(11) ?
C533 H533 . . 1.003 ?
C534 C535 . . 1.378(9) ?
C534 H534 . . .950 ?
C535 C536 . . 1.378(10) ?
C535 H535 . . .977 ?
C536 H536 . . .986 ?
C54 C55 . . 1.378(7) ?
C54 H54 . . .971 ?
C55 C551 . . 1.500(6) ?
C551 C552 . . 1.362(7) ?
C551 C556 . . 1.419(6) ?
C552 C553 . . 1.404(7) ?
C552 H552 . . .978 ?
C553 C554 . . 1.381(8) ?
C553 H553 . . .999 ?
C554 C555 . . 1.354(9) ?
C554 H554 . . .997 ?
C555 C556 . . 1.389(8) ?
C555 H555 . . .954 ?
C556 H556 . . .993 ?
N61 N62 . . 1.407(4) ?
N61 C65 . . 1.359(4) ?
N62 C63 . . 1.350(4) ?
C63 C631 . . 1.474(5) ?
C63 C64 . . 1.386(5) ?
C631 C632 . . 1.389(6) ?
C631 C636 . . 1.400(6) ?
C632 C633 . . 1.387(7) ?
C632 H632 . . .972 ?
C633 C634 . . 1.395(7) ?
C633 H633 . . .985 ?
C634 C635 . . 1.362(7) ?
C634 H634 . . .972 ?
C635 C636 . . 1.388(7) ?
C635 H635 . . .963 ?
C636 H636 . . .969 ?
C64 C65 . . 1.384(5) ?
C64 H64 . . .967 ?
C65 C651 . . 1.474(6) ?
C651 C652 . . 1.380(6) ?
C651 C656 . . 1.396(5) ?
C652 C653 . . 1.385(7) ?
C652 H652 . . .967 ?
C653 C654 . . 1.389(6) ?
C653 H653 . . .984 ?
C654 C655 . . 1.369(8) ?
C654 H654 . . .972 ?
C655 C656 . . 1.402(7) ?
C655 H655 . . .973 ?
C656 H656 . . .978 ?
N71 N72 . . 1.393(4) ?
N71 C75 . . 1.362(4) ?
N72 C73 . . 1.366(4) ?
C73 C731 . . 1.475(5) ?
C73 C74 . . 1.381(5) ?
C731 C732 . . 1.382(5) ?
C731 C736 . . 1.391(6) ?
C732 C733 . . 1.380(6) ?
C732 H732 . . .960 ?
C733 C734 . . 1.361(6) ?
C733 H733 . . .962 ?
C734 C735 . . 1.370(6) ?
C734 H734 . . .968 ?
C735 C736 . . 1.398(7) ?
C735 H735 . . .964 ?
C736 H736 . . .973 ?
C74 C75 . . 1.405(5) ?
C74 H74 . . .963 ?
C75 C751 . . 1.475(5) ?
C751 C752 . . 1.384(6) ?
C751 C756 . . 1.398(5) ?
C752 C753 . . 1.385(6) ?
C752 H752 . . .971 ?
C753 C754 . . 1.379(6) ?
C753 H753 . . .970 ?
C754 C755 . . 1.363(7) ?
C754 H754 . . .970 ?
C755 C756 . . 1.387(6) ?
C755 H755 . . .972 ?
C756 H756 . . .975 ?
N81 N82 . . 1.381(4) ?
N81 C85 . . 1.347(4) ?
N82 C83 . . 1.356(5) ?
C83 C831 . . 1.471(5) ?
C83 C84 . . 1.400(4) ?
C831 C832 . . 1.389(5) ?
C831 C836 . . 1.388(5) ?
C832 C833 . . 1.391(5) ?
C832 H832 . . .967 ?
C833 C834 . . 1.397(6) ?
C833 H833 . . .963 ?
C834 C835 . . 1.377(5) ?
C834 H834 . . .968 ?
C835 C836 . . 1.394(6) ?
C835 H835 . . .966 ?
C836 H836 . . .975 ?
C84 C85 . . 1.405(5) ?
C84 H84 . . .962 ?
C85 C851 . . 1.453(5) ?
C851 C852 . . 1.391(6) ?
C851 C856 . . 1.393(5) ?
C852 C853 . . 1.384(6) ?
C852 H852 . . .964 ?
C853 C854 . . 1.378(6) ?
C853 H853 . . .973 ?
C854 C855 . . 1.374(6) ?
C854 H854 . . .971 ?
C855 C856 . . 1.381(5) ?
C855 H855 . . .968 ?
C856 H856 . . .970 ?
N91 N92 . . 1.383(4) ?
N91 C95 . . 1.350(5) ?
N92 C93 . . 1.357(4) ?
C93 C931 . . 1.479(5) ?
C93 C94 . . 1.394(5) ?
C931 C932 . . 1.390(5) ?
C931 C936 . . 1.405(5) ?
C932 C933 . . 1.383(5) ?
C932 H932 . . .968 ?
C933 C934 . . 1.380(5) ?
C933 H933 . . .958 ?
C934 C935 . . 1.384(6) ?
C934 H934 . . .965 ?
C935 C936 . . 1.378(5) ?
C935 H935 . . .961 ?
C936 H936 . . .972 ?
C94 C95 . . 1.403(5) ?
C94 H94 . . .963 ?
C95 C951 . . 1.472(5) ?
C951 C952 . . 1.373(5) ?
C951 C956 . . 1.400(6) ?
C952 C953 . . 1.391(6) ?
C952 H952 . . .970 ?
C953 C954 . . 1.379(6) ?
C953 H953 . . .973 ?
C954 C955 . . 1.376(6) ?
C954 H954 . . .965 ?
C955 C956 . . 1.380(6) ?
C955 H955 . . .965 ?
C956 H956 . . .966 ?

loop_
_geom_hbond_atom_site_label_D
_geom_hbond_atom_site_label_H
_geom_hbond_atom_site_label_A
_geom_hbond_site_symmetry_D
_geom_hbond_site_symmetry_H
_geom_hbond_site_symmetry_A
_geom_hbond_distance_DH
_geom_hbond_distance_HA
_geom_hbond_distance_DA
_geom_hbond_angle_DHA
_geom_hbond_publ_flag
? ? ? ? ? ? ? ? ? ? ?

loop_
_geom_torsion_atom_site_label_1
_geom_torsion_atom_site_label_2
_geom_torsion_atom_site_label_3
_geom_torsion_atom_site_label_4
_geom_torsion_site_symmetry_1
_geom_torsion_site_symmetry_2
_geom_torsion_site_symmetry_3
_geom_torsion_site_symmetry_4
_geom_torsion
_geom_torsion_publ_flag
? ? ? ? ? ? ? ? ? ?
